data_4343905
loop_
_publ_author_name
'Shvareva, T.Y.'
'Albrecht-Schmitt, T.E.'

_publ_section_title
;
 General route to three-dimensional framework uranyl transition metal
 phosphates with atypical structural motifs: the case examples of Cs2 {(U
 O2)4 [Co (H2 O)2]2 (H P O4) (P O4)4} and Cs(3+x) [(U O2)3 Cu H(4-x) (P
 O4)5].H2 O
;
_journal_name_full 'Inorganic Chemistry'
_journal_page_first 1900
_journal_page_last 1902
_journal_volume 45
_journal_year 2006
_chemical_formula_sum 'Cs3.14 Cu H5.86 O27 P5 U3'
_chemical_name_systematic 'Cs3.14 ((U O2)3 Cu H3.86 (P O4)5) (H2 O)'
_space_group_IT_number 57
_symmetry_space_group_name_Hall '-P 2c 2b'
_symmetry_space_group_name_H-M 'P b c m'
_cell_angle_alpha 90
_cell_angle_beta 90
_cell_angle_gamma 90
_cell_formula_units_Z 4
_cell_length_a 7.5867
_cell_length_b 19.9574
_cell_length_c 17.9726
_cell_volume 2721.246
_citation_journal_id_ASTM INOCAJ
_cod_data_source_file Shvareva_INOCAJ_2006_723.cif
_cod_data_source_block H5.86Cs3.14Cu1O27P5U3
_cod_original_formula_sum 'H5.86 Cs3.14 Cu1 O27 P5 U3'
_cod_database_code 4343905

loop_
_symmetry_equiv_pos_as_xyz
x,y,z
-x,-y,z+1/2
x,-y+1/2,-z
-x,y+1/2,-z+1/2
-x,-y,-z
x,y,-z-1/2
-x,y-1/2,z
x,-y-1/2,z-1/2

loop_
_atom_site_label
_atom_site_type_symbol
_atom_site_fract_x
_atom_site_fract_y
_atom_site_fract_z
_atom_site_occupancy
_atom_site_U_iso_or_equiv
P3 P+5 0.208 0.66171 0.38077 1 0.0
P1 P+5 0.1054 0.66578 0.75 1 0.0
U1 U+6 -0.50309 0.397633 0.75 1 0.0
Cs2 Cs+1 -0.27612 0.77973 0.57516 0.569 0.0
O13 O-2 0.4452 0.6641 0.5502 1 0.0
O11 O-2 0.2038 0.603 0.4357 1 0.0
O14 O-2 -0.3061 0.4482 0.75 1 0.0
O15 O-2 -0.6992 0.3485 0.75 1 0.0
O5 O-2 0.1881 0.4311 0.5578 1 0.0
O2 O-2 0.2183 0.6708 0.6816 1 0.0
O7 O-2 0.2257 0.5501 0.5885 1 0.0
O4 O-2 0.3853 0.4639 0.66 1 0.0
O8 O-2 0.19 0.7231 0.4337 1 0.0
O10 O-2 0.0542 0.6601 0.3261 1 0.0
P2 P+5 0.2132 0.48119 0.62264 1 0.0
O3 O-2 -0.0119 0.6016 0.75 1 0.0
O6 O-2 0.0592 0.4756 0.6755 1 0.0
Cs1 Cs+1 -0.28867 0.54778 0.60995 1 0.0
O12 O-2 -0.0215 0.6564 0.5581 1 0.0
O16 O-2 -0.394 0.6575 0.75 1 0.0
U2 U+6 0.21145 0.658986 0.553779 1 0.0
Cu1 Cu+2 0.00099 0.40714 0.75 1 0.0
O1 O-2 -0.0435 0.7196 0.75 1 0.0
O9 O-2 0.3862 0.666 0.3397 1 0.0

_cod_duplicate_entry 4331940
